data_4001872
loop_
_publ_author_name
'Fulfer, Bradford W.'
'McAlpin, Jacob D.'
'Engelkemier, Joshua'
'McCandless, Gregory T.'
'Prestigiacomo, Joseph'
'Stadler, Shane'
'Fredrickson, Daniel C.'
'Chan, Julia Y.'

_publ_section_title
;
 Filling in the Holes: Structural and Magnetic Properties of the Chemical
 Pressure Stabilized LnMnxGa3(Ln = Ho--Tm;x&lt; 0.15)
;
_journal_issue 2
_journal_name_full 'Chemistry of Materials'
_journal_page_first 1170
_journal_paper_doi 10.1021/cm4035424
_journal_volume 26
_journal_year 2014
_chemical_formula_sum 'Ga3 Mn0.095 Tm'
_chemical_formula_weight 383.3
_chemical_name_systematic ' ?'
_space_group_IT_number 221
_symmetry_cell_setting cubic
_symmetry_Int_Tables_number 221
_symmetry_space_group_name_Hall '-P 4 2 3'
_symmetry_space_group_name_H-M 'P m -3 m'
_cell_angle_alpha 90
_cell_angle_beta 90
_cell_angle_gamma 90
_cell_formula_units_Z 1
_cell_length_a 4.2195
_cell_length_b 4.2195
_cell_length_c 4.2195
_cell_measurement_temperature 293
_cell_volume 75.125
_diffrn_ambient_temperature 293
_diffrn_measured_fraction_theta_full 0.98
_diffrn_measured_fraction_theta_max 0.98
_diffrn_radiation_probe x-ray
_diffrn_radiation_source 'X-ray tube'
_diffrn_radiation_type 'Mo K\a'
_diffrn_radiation_wavelength 0.71069
_diffrn_reflns_av_R_equivalents 0.0434
_diffrn_reflns_av_unetI/netI 0.013
_diffrn_reflns_limit_h_max 6
_diffrn_reflns_limit_h_min -7
_diffrn_reflns_limit_k_max 6
_diffrn_reflns_limit_k_min -6
_diffrn_reflns_limit_l_max 6
_diffrn_reflns_limit_l_min -5
_diffrn_reflns_number 1512
_diffrn_reflns_theta_full 36.97
_diffrn_reflns_theta_max 36.97
_diffrn_reflns_theta_min 4.83
_exptl_absorpt_coefficient_mu 55.89
_exptl_absorpt_correction_T_max 0.579
_exptl_absorpt_correction_T_min 0.026
_exptl_absorpt_correction_type multi-scan
_exptl_crystal_density_diffrn 8.4699
_exptl_crystal_F_000 164
_exptl_crystal_size_max 0.08
_exptl_crystal_size_mid 0.06
_exptl_crystal_size_min 0.01
_refine_diff_density_max 0.78
_refine_diff_density_min -0.56
_refine_ls_extinction_coef 157(9)
_refine_ls_extinction_method 'B-C type 1 Gaussian isotropic (Becker & Coppens, 1974)'
_refine_ls_goodness_of_fit_gt 1.15
_refine_ls_goodness_of_fit_ref 1.15
_refine_ls_number_constraints 2
_refine_ls_number_parameters 8
_refine_ls_number_reflns 61
_refine_ls_number_restraints 0
_refine_ls_R_factor_all 0.0140
_refine_ls_R_factor_gt 0.0140
_refine_ls_shift/su_max 0.0023
_refine_ls_shift/su_mean 0.0006
_refine_ls_structure_factor_coef F
_refine_ls_weighting_details w=1/(\s^2^(F)+0.0001F^2^)
_refine_ls_weighting_scheme sigma
_refine_ls_wR_factor_gt 0.0133
_refine_ls_wR_factor_ref 0.0133
_reflns_number_gt 61
_reflns_number_total 61
_reflns_threshold_expression I>3\s(I)
_cod_data_source_file cm4035424_si_001.cif
_cod_data_source_block I
_cod_depositor_comments
;
The following automatic conversions were performed:

'_diffrn_radiation_probe' value 'X-ray' changed to 'x-ray' according
to
/usr/data/users/saulius/automatic-downloads/current/ACS/lib/dictionaries/cif_core.dic
dictionary named 'cif_core.dic' version 2.4.2 from 2011-04-26.

Automatic conversion script
Id: cif_fix_values 2281 2013-09-26 08:29:07Z andrius 
;
_cod_original_cell_volume 75.12474
_cod_original_sg_symbol_Hall '-P 4;2;3'
_cod_original_formula_sum 'Ga3 Mn0.095 Tm1'
_cod_database_code 4001872

loop_
_symmetry_equiv_pos_site_id
_symmetry_equiv_pos_as_xyz
1 x,y,z
2 -x,-y,z
3 -x,y,-z
4 x,-y,-z
5 z,x,y
6 z,-x,-y
7 -z,-x,y
8 -z,x,-y
9 y,z,x
10 -y,z,-x
11 y,-z,-x
12 -y,-z,x
13 y,x,-z
14 -y,-x,-z
15 y,-x,z
16 -y,x,z
17 x,z,-y
18 -x,z,y
19 -x,-z,-y
20 x,-z,y
21 z,y,-x
22 z,-y,x
23 -z,y,x
24 -z,-y,-x
25 -x,-y,-z
26 x,y,-z
27 x,-y,z
28 -x,y,z
29 -z,-x,-y
30 -z,x,y
31 z,x,-y
32 z,-x,y
33 -y,-z,-x
34 y,-z,x
35 -y,z,x
36 y,z,-x
37 -y,-x,z
38 y,x,z
39 -y,x,-z
40 y,-x,-z
41 -x,-z,y
42 x,-z,-y
43 x,z,y
44 -x,z,-y
45 -z,-y,x
46 -z,y,-x
47 z,-y,-x
48 z,y,x

loop_
_atom_site_label
_atom_site_type_symbol
_atom_site_fract_x
_atom_site_fract_y
_atom_site_fract_z
_atom_site_adp_type
_atom_site_U_iso_or_equiv
_atom_site_site_symmetry_multiplicity
_atom_site_occupancy
_atom_site_calc_flag
Tm Tm 0 0 0 Uani 0.00752(9) 1 1 d
Ga Ga 0 0.5 0.5 Uiso 0.0088(2) 3 0.713(8) d
Ga' Ga 0.0759(19) 0.5 0.5 Uiso 0.0088(2) 6 0.143(4) d
Mn Mn 0.5 0.5 0.5 Uani 0.010(2) 1 0.095(10) d

loop_
_atom_site_aniso_label
_atom_site_aniso_type_symbol
_atom_site_aniso_U_11
_atom_site_aniso_U_22
_atom_site_aniso_U_33
_atom_site_aniso_U_12
_atom_site_aniso_U_13
_atom_site_aniso_U_23
Tm Tm 0.00752(15) 0.00752(15) 0.00752(15) 0 0 0
Mn Mn 0.010(4) 0.010(4) 0.010(4) 0 0 0

loop_
_atom_type_symbol
_atom_type_scat_dispersion_real
_atom_type_scat_dispersion_imag
_atom_type_scat_source
_atom_type_scat_Cromer_Mann_a1
_atom_type_scat_Cromer_Mann_b1
_atom_type_scat_Cromer_Mann_a2
_atom_type_scat_Cromer_Mann_b2
_atom_type_scat_Cromer_Mann_a3
_atom_type_scat_Cromer_Mann_b3
_atom_type_scat_Cromer_Mann_a4
_atom_type_scat_Cromer_Mann_b4
_atom_type_scat_Cromer_Mann_c
Ga 0.2307 1.6083 'International Tables Vol C tables 4.2.6.8 and 6.1.1.4' 15.2354 3.0669 6.7006 0.2412 4.3591 10.7805 2.9623 61.413502 1.7189
Mn 0.3368 0.7283 'International Tables Vol C tables 4.2.6.8 and 6.1.1.4' 11.2819 5.3409 7.3573 0.3432 3.0193 17.867399 2.2441 83.754303 1.0896
Tm -0.3139 5.2483 'International Tables Vol C tables 4.2.6.8 and 6.1.1.4' 28.1819 2.02859 15.8851 0.238849 15.1542 10.9975 2.98706 102.960999 6.75621

loop_
_geom_angle_atom_site_label_1
_geom_angle_atom_site_label_2
_geom_angle_atom_site_label_3
_geom_angle_site_symmetry_1
_geom_angle_site_symmetry_3
_geom_angle
Ga Ga Ga 5_455 5_465 90
Ga Ga Ga 5_455 5_555 90
Ga Ga Ga 5_455 5_565 180.0(5)
Ga Ga Ga 5_455 9_455 60
Ga Ga Ga 5_455 9_456 60
Ga Ga Ga 5_455 9_555 120
Ga Ga Ga 5_455 9_556 120
Ga Ga Ga' 5_455 . 135
Ga Ga Ga' 5_455 2_565 45
Ga Ga Ga' 5_455 5_455 4.70(12)
Ga Ga Ga' 5_455 5_555 94.70(12)
Ga Ga Ga' 5_455 6_466 85.30(12)
Ga Ga Ga' 5_455 6_566 175.30(12)
Ga Ga Ga' 5_455 9_455 57.37(7)
Ga Ga Ga' 5_455 9_555 122.63(7)
Ga Ga Ga' 5_455 10_556 57.37(7)
Ga Ga Ga' 5_455 10_656 122.63(7)
Ga Ga Mn 5_455 1_455 45
Ga Ga Mn 5_455 . 135
Ga Ga Ga 5_465 5_555 180.0(5)
Ga Ga Ga 5_465 5_565 90
Ga Ga Ga 5_465 9_455 60
Ga Ga Ga 5_465 9_456 60
Ga Ga Ga 5_465 9_555 120
Ga Ga Ga 5_465 9_556 120
Ga Ga Ga' 5_465 . 135
Ga Ga Ga' 5_465 2_565 45
Ga Ga Ga' 5_465 5_455 85.30(12)
Ga Ga Ga' 5_465 5_555 175.30(12)
Ga Ga Ga' 5_465 6_466 4.70(12)
Ga Ga Ga' 5_465 6_566 94.70(12)
Ga Ga Ga' 5_465 9_455 57.37(7)
Ga Ga Ga' 5_465 9_555 122.63(7)
Ga Ga Ga' 5_465 10_556 57.37(7)
Ga Ga Ga' 5_465 10_656 122.63(7)
Ga Ga Mn 5_465 1_455 45
Ga Ga Mn 5_465 . 135
Ga Ga Ga 5_555 5_565 90
Ga Ga Ga 5_555 9_455 120
Ga Ga Ga 5_555 9_456 120
Ga Ga Ga 5_555 9_555 60
Ga Ga Ga 5_555 9_556 60
Ga Ga Ga' 5_555 . 45
Ga Ga Ga' 5_555 2_565 135
Ga Ga Ga' 5_555 5_455 94.70(12)
Ga Ga Ga' 5_555 5_555 4.70(12)
Ga Ga Ga' 5_555 6_466 175.30(12)
Ga Ga Ga' 5_555 6_566 85.30(12)
Ga Ga Ga' 5_555 9_455 122.63(7)
Ga Ga Ga' 5_555 9_555 57.37(7)
Ga Ga Ga' 5_555 10_556 122.63(7)
Ga Ga Ga' 5_555 10_656 57.37(7)
Ga Ga Mn 5_555 1_455 135
Ga Ga Mn 5_555 . 45
Ga Ga Ga 5_565 9_455 120
Ga Ga Ga 5_565 9_456 120
Ga Ga Ga 5_565 9_555 60
Ga Ga Ga 5_565 9_556 60
Ga Ga Ga' 5_565 . 45
Ga Ga Ga' 5_565 2_565 135
Ga Ga Ga' 5_565 5_455 175.30(12)
Ga Ga Ga' 5_565 5_555 85.30(12)
Ga Ga Ga' 5_565 6_466 94.70(12)
Ga Ga Ga' 5_565 6_566 4.70(12)
Ga Ga Ga' 5_565 9_455 122.63(7)
Ga Ga Ga' 5_565 9_555 57.37(7)
Ga Ga Ga' 5_565 10_556 122.63(7)
Ga Ga Ga' 5_565 10_656 57.37(7)
Ga Ga Mn 5_565 1_455 135
Ga Ga Mn 5_565 . 45
Ga Ga Ga 9_455 9_456 90
Ga Ga Ga 9_455 9_555 90
Ga Ga Ga 9_455 9_556 180.0(5)
Ga Ga Ga' 9_455 . 135
Ga Ga Ga' 9_455 2_565 45
Ga Ga Ga' 9_455 5_455 57.37(7)
Ga Ga Ga' 9_455 5_555 122.63(7)
Ga Ga Ga' 9_455 6_466 57.37(7)
Ga Ga Ga' 9_455 6_566 122.63(7)
Ga Ga Ga' 9_455 9_455 4.70(12)
Ga Ga Ga' 9_455 9_555 94.70(12)
Ga Ga Ga' 9_455 10_556 85.30(12)
Ga Ga Ga' 9_455 10_656 175.30(12)
Ga Ga Mn 9_455 1_455 45
Ga Ga Mn 9_455 . 135
Ga Ga Ga 9_456 9_555 180.0(5)
Ga Ga Ga 9_456 9_556 90
Ga Ga Ga' 9_456 . 135
Ga Ga Ga' 9_456 2_565 45
Ga Ga Ga' 9_456 5_455 57.37(7)
Ga Ga Ga' 9_456 5_555 122.63(7)
Ga Ga Ga' 9_456 6_466 57.37(7)
Ga Ga Ga' 9_456 6_566 122.63(7)
Ga Ga Ga' 9_456 9_455 85.30(12)
Ga Ga Ga' 9_456 9_555 175.30(12)
Ga Ga Ga' 9_456 10_556 4.70(12)
Ga Ga Ga' 9_456 10_656 94.70(12)
Ga Ga Mn 9_456 1_455 45
Ga Ga Mn 9_456 . 135
Ga Ga Ga 9_555 9_556 90
Ga Ga Ga' 9_555 . 45
Ga Ga Ga' 9_555 2_565 135
Ga Ga Ga' 9_555 5_455 122.63(7)
Ga Ga Ga' 9_555 5_555 57.37(7)
Ga Ga Ga' 9_555 6_466 122.63(7)
Ga Ga Ga' 9_555 6_566 57.37(7)
Ga Ga Ga' 9_555 9_455 94.70(12)
Ga Ga Ga' 9_555 9_555 4.70(12)
Ga Ga Ga' 9_555 10_556 175.30(12)
Ga Ga Ga' 9_555 10_656 85.30(12)
Ga Ga Mn 9_555 1_455 135
Ga Ga Mn 9_555 . 45
Ga Ga Ga' 9_556 . 45
Ga Ga Ga' 9_556 2_565 135
Ga Ga Ga' 9_556 5_455 122.63(7)
Ga Ga Ga' 9_556 5_555 57.37(7)
Ga Ga Ga' 9_556 6_466 122.63(7)
Ga Ga Ga' 9_556 6_566 57.37(7)
Ga Ga Ga' 9_556 9_455 175.30(12)
Ga Ga Ga' 9_556 9_555 85.30(12)
Ga Ga Ga' 9_556 10_556 94.70(12)
Ga Ga Ga' 9_556 10_656 4.70(12)
Ga Ga Mn 9_556 1_455 135
Ga Ga Mn 9_556 . 45
Ga' Ga Ga' . 2_565 180.0(5)
Ga' Ga Ga' . 5_455 139.70(12)
Ga' Ga Ga' . 5_555 40.30(12)
Ga' Ga Ga' . 6_466 139.70(12)
Ga' Ga Ga' . 6_566 40.30(12)
Ga' Ga Ga' . 9_455 139.70(12)
Ga' Ga Ga' . 9_555 40.30(12)
Ga' Ga Ga' . 10_556 139.70(12)
Ga' Ga Ga' . 10_656 40.30(12)
Ga' Ga Mn . 1_455 180.0(5)
Ga' Ga Mn . . 0.0(5)
Ga' Ga Ga' 2_565 5_455 40.30(12)
Ga' Ga Ga' 2_565 5_555 139.70(12)
Ga' Ga Ga' 2_565 6_466 40.30(12)
Ga' Ga Ga' 2_565 6_566 139.70(12)
Ga' Ga Ga' 2_565 9_455 40.30(12)
Ga' Ga Ga' 2_565 9_555 139.70(12)
Ga' Ga Ga' 2_565 10_556 40.30(12)
Ga' Ga Ga' 2_565 10_656 139.70(12)
Ga' Ga Mn 2_565 1_455 0.0(5)
Ga' Ga Mn 2_565 . 180.0(5)
Ga' Ga Ga' 5_455 5_555 99.40(18)
Ga' Ga Ga' 5_455 6_466 80.60(18)
Ga' Ga Ga' 5_455 6_566 180.0(5)
Ga' Ga Ga' 5_455 9_455 54.44(11)
Ga' Ga Ga' 5_455 9_555 125.56(11)
Ga' Ga Ga' 5_455 10_556 54.44(11)
Ga' Ga Ga' 5_455 10_656 125.56(11)
Ga' Ga Mn 5_455 1_455 40.30(12)
Ga' Ga Mn 5_455 . 139.70(12)
Ga' Ga Ga' 5_555 6_466 180.0(5)
Ga' Ga Ga' 5_555 6_566 80.60(18)
Ga' Ga Ga' 5_555 9_455 125.56(11)
Ga' Ga Ga' 5_555 9_555 54.44(11)
Ga' Ga Ga' 5_555 10_556 125.56(11)
Ga' Ga Ga' 5_555 10_656 54.44(11)
Ga' Ga Mn 5_555 1_455 139.70(12)
Ga' Ga Mn 5_555 . 40.30(12)
Ga' Ga Ga' 6_466 6_566 99.40(18)
Ga' Ga Ga' 6_466 9_455 54.44(11)
Ga' Ga Ga' 6_466 9_555 125.56(11)
Ga' Ga Ga' 6_466 10_556 54.44(11)
Ga' Ga Ga' 6_466 10_656 125.56(11)
Ga' Ga Mn 6_466 1_455 40.30(12)
Ga' Ga Mn 6_466 . 139.70(12)
Ga' Ga Ga' 6_566 9_455 125.56(11)
Ga' Ga Ga' 6_566 9_555 54.44(11)
Ga' Ga Ga' 6_566 10_556 125.56(11)
Ga' Ga Ga' 6_566 10_656 54.44(11)
Ga' Ga Mn 6_566 1_455 139.70(12)
Ga' Ga Mn 6_566 . 40.30(12)
Ga' Ga Ga' 9_455 9_555 99.40(18)
Ga' Ga Ga' 9_455 10_556 80.60(18)
Ga' Ga Ga' 9_455 10_656 180.0(5)
Ga' Ga Mn 9_455 1_455 40.30(12)
Ga' Ga Mn 9_455 . 139.70(12)
Ga' Ga Ga' 9_555 10_556 180.0(5)
Ga' Ga Ga' 9_555 10_656 80.60(18)
Ga' Ga Mn 9_555 1_455 139.70(12)
Ga' Ga Mn 9_555 . 40.30(12)
Ga' Ga Ga' 10_556 10_656 99.40(18)
Ga' Ga Mn 10_556 1_455 40.30(12)
Ga' Ga Mn 10_556 . 139.70(12)
Ga' Ga Mn 10_656 1_455 139.70(12)
Ga' Ga Mn 10_656 . 40.30(12)
Mn Ga Mn 1_455 . 180.0(5)
Ga Ga' Ga . 5_555 130.30(12)
Ga Ga' Ga . 5_565 130.30(12)
Ga Ga' Ga . 9_555 130.30(12)
Ga Ga' Ga . 9_556 130.30(12)
Ga Ga' Ga' . 2_565 0.0(5)
Ga Ga' Ga' . 5_455 36.36(15)
Ga Ga' Ga' . 5_555 135.00(18)
Ga Ga' Ga' . 5_565 126.36(15)
Ga Ga' Ga' . 6_466 36.36(15)
Ga Ga' Ga' . 6_556 126.36(15)
Ga Ga' Ga' . 6_566 135.00(18)
Ga Ga' Ga' . 9_455 36.36(15)
Ga Ga' Ga' . 9_555 135.00(18)
Ga Ga' Ga' . 9_556 126.36(15)
Ga Ga' Ga' . 10_556 36.36(15)
Ga Ga' Ga' . 10_655 126.36(15)
Ga Ga' Ga' . 10_656 135.00(18)
Ga Ga' Mn . 1_455 0.0(5)
Ga Ga' Mn . . 180.0(5)
Ga Ga' Ga 5_555 5_565 99.4(2)
Ga Ga' Ga 5_555 9_555 65.27(14)
Ga Ga' Ga 5_555 9_556 65.27(14)
Ga Ga' Ga' 5_555 2_565 130.30(12)
Ga Ga' Ga' 5_555 5_455 93.94(13)
Ga Ga' Ga' 5_555 5_555 4.70(13)
Ga Ga' Ga' 5_555 5_565 103.3(3)
Ga Ga' Ga' 5_555 6_466 166.7(2)
Ga Ga' Ga' 5_555 6_556 3.94(9)
Ga Ga' Ga' 5_555 6_566 94.7(3)
Ga Ga' Ga' 5_555 9_455 121.39(7)
Ga Ga' Ga' 5_555 9_555 62.78(16)
Ga Ga' Ga' 5_555 9_556 67.45(14)
Ga Ga' Ga' 5_555 10_556 121.39(7)
Ga Ga' Ga' 5_555 10_655 67.45(14)
Ga Ga' Ga' 5_555 10_656 62.78(16)
Ga Ga' Mn 5_555 1_455 130.30(12)
Ga Ga' Mn 5_555 . 49.70(12)
Ga Ga' Ga 5_565 9_555 65.27(14)
Ga Ga' Ga 5_565 9_556 65.27(14)
Ga Ga' Ga' 5_565 2_565 130.30(12)
Ga Ga' Ga' 5_565 5_455 166.7(2)
Ga Ga' Ga' 5_565 5_555 94.7(3)
Ga Ga' Ga' 5_565 5_565 3.94(9)
Ga Ga' Ga' 5_565 6_466 93.94(13)
Ga Ga' Ga' 5_565 6_556 103.3(3)
Ga Ga' Ga' 5_565 6_566 4.70(13)
Ga Ga' Ga' 5_565 9_455 121.39(7)
Ga Ga' Ga' 5_565 9_555 62.78(16)
Ga Ga' Ga' 5_565 9_556 67.45(14)
Ga Ga' Ga' 5_565 10_556 121.39(7)
Ga Ga' Ga' 5_565 10_655 67.45(14)
Ga Ga' Ga' 5_565 10_656 62.78(16)
Ga Ga' Mn 5_565 1_455 130.30(12)
Ga Ga' Mn 5_565 . 49.70(12)
Ga Ga' Ga 9_555 9_556 99.4(2)
Ga Ga' Ga' 9_555 2_565 130.30(12)
Ga Ga' Ga' 9_555 5_455 121.39(7)
Ga Ga' Ga' 9_555 5_555 62.78(16)
Ga Ga' Ga' 9_555 5_565 67.45(14)
Ga Ga' Ga' 9_555 6_466 121.39(7)
Ga Ga' Ga' 9_555 6_556 67.45(14)
Ga Ga' Ga' 9_555 6_566 62.78(16)
Ga Ga' Ga' 9_555 9_455 93.94(13)
Ga Ga' Ga' 9_555 9_555 4.70(13)
Ga Ga' Ga' 9_555 9_556 103.3(3)
Ga Ga' Ga' 9_555 10_556 166.7(2)
Ga Ga' Ga' 9_555 10_655 3.94(9)
Ga Ga' Ga' 9_555 10_656 94.7(3)
Ga Ga' Mn 9_555 1_455 130.30(12)
Ga Ga' Mn 9_555 . 49.70(12)
Ga Ga' Ga' 9_556 2_565 130.30(12)
Ga Ga' Ga' 9_556 5_455 121.39(7)
Ga Ga' Ga' 9_556 5_555 62.78(16)
Ga Ga' Ga' 9_556 5_565 67.45(14)
Ga Ga' Ga' 9_556 6_466 121.39(7)
Ga Ga' Ga' 9_556 6_556 67.45(14)
Ga Ga' Ga' 9_556 6_566 62.78(16)
Ga Ga' Ga' 9_556 9_455 166.7(2)
Ga Ga' Ga' 9_556 9_555 94.7(3)
Ga Ga' Ga' 9_556 9_556 3.94(9)
Ga Ga' Ga' 9_556 10_556 93.94(13)
Ga Ga' Ga' 9_556 10_655 103.3(3)
Ga Ga' Ga' 9_556 10_656 4.70(13)
Ga Ga' Mn 9_556 1_455 130.30(12)
Ga Ga' Mn 9_556 . 49.70(12)
Ga' Ga' Ga' 2_565 5_455 36.36(15)
Ga' Ga' Ga' 2_565 5_555 135.00(18)
Ga' Ga' Ga' 2_565 5_565 126.36(15)
Ga' Ga' Ga' 2_565 6_466 36.36(15)
Ga' Ga' Ga' 2_565 6_556 126.36(15)
Ga' Ga' Ga' 2_565 6_566 135.00(18)
Ga' Ga' Ga' 2_565 9_455 36.36(15)
Ga' Ga' Ga' 2_565 9_555 135.00(18)
Ga' Ga' Ga' 2_565 9_556 126.36(15)
Ga' Ga' Ga' 2_565 10_556 36.36(15)
Ga' Ga' Ga' 2_565 10_655 126.36(15)
Ga' Ga' Ga' 2_565 10_656 135.00(18)
Ga' Ga' Mn 2_565 1_455 0.0(5)
Ga' Ga' Mn 2_565 . 180.0(5)
Ga' Ga' Ga' 5_455 5_555 98.64(18)
Ga' Ga' Ga' 5_455 5_565 162.7(3)
Ga' Ga' Ga' 5_455 6_466 72.7(2)
Ga' Ga' Ga' 5_455 6_556 90.00(15)
Ga' Ga' Ga' 5_455 6_566 171.4(3)
Ga' Ga' Ga' 5_455 9_455 49.58(15)
Ga' Ga' Ga' 5_455 9_555 124.71(12)
Ga' Ga' Ga' 5_455 9_556 118.52(10)
Ga' Ga' Ga' 5_455 10_556 49.58(15)
Ga' Ga' Ga' 5_455 10_655 118.52(10)
Ga' Ga' Ga' 5_455 10_656 124.71(12)
Ga' Ga' Mn 5_455 1_455 36.36(15)
Ga' Ga' Mn 5_455 . 143.64(15)
Ga' Ga' Ga' 5_555 5_565 98.6(3)
Ga' Ga' Ga' 5_555 6_466 171.4(3)
Ga' Ga' Ga' 5_555 6_556 8.64(15)
Ga' Ga' Ga' 5_555 6_566 90.0(3)
Ga' Ga' Ga' 5_555 9_455 124.71(12)
Ga' Ga' Ga' 5_555 9_555 60.00(18)
Ga' Ga' Ga' 5_555 9_556 65.21(16)
Ga' Ga' Ga' 5_555 10_556 124.71(12)
Ga' Ga' Ga' 5_555 10_655 65.21(16)
Ga' Ga' Ga' 5_555 10_656 60.00(18)
Ga' Ga' Mn 5_555 1_455 135.00(18)
Ga' Ga' Mn 5_555 . 45.00(18)
Ga' Ga' Ga' 5_565 6_466 90.00(15)
Ga' Ga' Ga' 5_565 6_556 107.3(3)
Ga' Ga' Ga' 5_565 6_566 8.64(15)
Ga' Ga' Ga' 5_565 9_455 118.52(10)
Ga' Ga' Ga' 5_565 9_555 65.21(16)
Ga' Ga' Ga' 5_565 9_556 69.42(14)
Ga' Ga' Ga' 5_565 10_556 118.52(10)
Ga' Ga' Ga' 5_565 10_655 69.42(14)
Ga' Ga' Ga' 5_565 10_656 65.21(16)
Ga' Ga' Mn 5_565 1_455 126.36(15)
Ga' Ga' Mn 5_565 . 53.64(15)
Ga' Ga' Ga' 6_466 6_556 162.7(3)
Ga' Ga' Ga' 6_466 6_566 98.64(18)
Ga' Ga' Ga' 6_466 9_455 49.58(15)
Ga' Ga' Ga' 6_466 9_555 124.71(12)
Ga' Ga' Ga' 6_466 9_556 118.52(10)
Ga' Ga' Ga' 6_466 10_556 49.58(15)
Ga' Ga' Ga' 6_466 10_655 118.52(10)
Ga' Ga' Ga' 6_466 10_656 124.71(12)
Ga' Ga' Mn 6_466 1_455 36.36(15)
Ga' Ga' Mn 6_466 . 143.64(15)
Ga' Ga' Ga' 6_556 6_566 98.6(3)
Ga' Ga' Ga' 6_556 9_455 118.52(10)
Ga' Ga' Ga' 6_556 9_555 65.21(16)
Ga' Ga' Ga' 6_556 9_556 69.42(14)
Ga' Ga' Ga' 6_556 10_556 118.52(10)
Ga' Ga' Ga' 6_556 10_655 69.42(14)
Ga' Ga' Ga' 6_556 10_656 65.21(16)
Ga' Ga' Mn 6_556 1_455 126.36(15)
Ga' Ga' Mn 6_556 . 53.64(15)
Ga' Ga' Ga' 6_566 9_455 124.71(12)
Ga' Ga' Ga' 6_566 9_555 60.00(18)
Ga' Ga' Ga' 6_566 9_556 65.21(16)
Ga' Ga' Ga' 6_566 10_556 124.71(12)
Ga' Ga' Ga' 6_566 10_655 65.21(16)
Ga' Ga' Ga' 6_566 10_656 60.00(18)
Ga' Ga' Mn 6_566 1_455 135.00(18)
Ga' Ga' Mn 6_566 . 45.00(18)
Ga' Ga' Ga' 9_455 9_555 98.64(18)
Ga' Ga' Ga' 9_455 9_556 162.7(3)
Ga' Ga' Ga' 9_455 10_556 72.7(2)
Ga' Ga' Ga' 9_455 10_655 90.00(15)
Ga' Ga' Ga' 9_455 10_656 171.4(3)
Ga' Ga' Mn 9_455 1_455 36.36(15)
Ga' Ga' Mn 9_455 . 143.64(15)
Ga' Ga' Ga' 9_555 9_556 98.6(3)
Ga' Ga' Ga' 9_555 10_556 171.4(3)
Ga' Ga' Ga' 9_555 10_655 8.64(15)
Ga' Ga' Ga' 9_555 10_656 90.0(3)
Ga' Ga' Mn 9_555 1_455 135.00(18)
Ga' Ga' Mn 9_555 . 45.00(18)
Ga' Ga' Ga' 9_556 10_556 90.00(15)
Ga' Ga' Ga' 9_556 10_655 107.3(3)
Ga' Ga' Ga' 9_556 10_656 8.64(15)
Ga' Ga' Mn 9_556 1_455 126.36(15)
Ga' Ga' Mn 9_556 . 53.64(15)
Ga' Ga' Ga' 10_556 10_655 162.7(3)
Ga' Ga' Ga' 10_556 10_656 98.64(18)
Ga' Ga' Mn 10_556 1_455 36.36(15)
Ga' Ga' Mn 10_556 . 143.64(15)
Ga' Ga' Ga' 10_655 10_656 98.6(3)
Ga' Ga' Mn 10_655 1_455 126.36(15)
Ga' Ga' Mn 10_655 . 53.64(15)
Ga' Ga' Mn 10_656 1_455 135.00(18)
Ga' Ga' Mn 10_656 . 45.00(18)
Mn Ga' Mn 1_455 . 180.0(5)
Ga Mn Ga . 1_655 180.0(5)
Ga Mn Ga . 5_555 90
Ga Mn Ga . 5_565 90
Ga Mn Ga . 9_555 90
Ga Mn Ga . 9_556 90
Ga Mn Ga' . . 0.0(5)
Ga Mn Ga' . 1_655 180.0(5)
Ga Mn Ga' . 2_565 0.0(5)
Ga Mn Ga' . 2_665 180.0(5)
Ga Mn Ga' . 5_555 90
Ga Mn Ga' . 5_565 90
Ga Mn Ga' . 6_556 90
Ga Mn Ga' . 6_566 90
Ga Mn Ga' . 9_555 90
Ga Mn Ga' . 9_556 90
Ga Mn Ga' . 10_655 90
Ga Mn Ga' . 10_656 90
Ga Mn Ga 1_655 5_555 90
Ga Mn Ga 1_655 5_565 90
Ga Mn Ga 1_655 9_555 90
Ga Mn Ga 1_655 9_556 90
Ga Mn Ga' 1_655 . 180.0(5)
Ga Mn Ga' 1_655 1_655 0.0(5)
Ga Mn Ga' 1_655 2_565 180.0(5)
Ga Mn Ga' 1_655 2_665 0.0(5)
Ga Mn Ga' 1_655 5_555 90
Ga Mn Ga' 1_655 5_565 90
Ga Mn Ga' 1_655 6_556 90
Ga Mn Ga' 1_655 6_566 90
Ga Mn Ga' 1_655 9_555 90
Ga Mn Ga' 1_655 9_556 90
Ga Mn Ga' 1_655 10_655 90
Ga Mn Ga' 1_655 10_656 90
Ga Mn Ga 5_555 5_565 180.0(5)
Ga Mn Ga 5_555 9_555 90
Ga Mn Ga 5_555 9_556 90
Ga Mn Ga' 5_555 . 90
Ga Mn Ga' 5_555 1_655 90
Ga Mn Ga' 5_555 2_565 90
Ga Mn Ga' 5_555 2_665 90
Ga Mn Ga' 5_555 5_555 0.0(5)
Ga Mn Ga' 5_555 5_565 180.0(5)
Ga Mn Ga' 5_555 6_556 0.0(5)
Ga Mn Ga' 5_555 6_566 180.0(5)
Ga Mn Ga' 5_555 9_555 90
Ga Mn Ga' 5_555 9_556 90
Ga Mn Ga' 5_555 10_655 90
Ga Mn Ga' 5_555 10_656 90
Ga Mn Ga 5_565 9_555 90
Ga Mn Ga 5_565 9_556 90
Ga Mn Ga' 5_565 . 90
Ga Mn Ga' 5_565 1_655 90
Ga Mn Ga' 5_565 2_565 90
Ga Mn Ga' 5_565 2_665 90
Ga Mn Ga' 5_565 5_555 180.0(5)
Ga Mn Ga' 5_565 5_565 0.0(5)
Ga Mn Ga' 5_565 6_556 180.0(5)
Ga Mn Ga' 5_565 6_566 0.0(5)
Ga Mn Ga' 5_565 9_555 90
Ga Mn Ga' 5_565 9_556 90
Ga Mn Ga' 5_565 10_655 90
Ga Mn Ga' 5_565 10_656 90
Ga Mn Ga 9_555 9_556 180.0(5)
Ga Mn Ga' 9_555 . 90
Ga Mn Ga' 9_555 1_655 90
Ga Mn Ga' 9_555 2_565 90
Ga Mn Ga' 9_555 2_665 90
Ga Mn Ga' 9_555 5_555 90
Ga Mn Ga' 9_555 5_565 90
Ga Mn Ga' 9_555 6_556 90
Ga Mn Ga' 9_555 6_566 90
Ga Mn Ga' 9_555 9_555 0.0(5)
Ga Mn Ga' 9_555 9_556 180.0(5)
Ga Mn Ga' 9_555 10_655 0.0(5)
Ga Mn Ga' 9_555 10_656 180.0(5)
Ga Mn Ga' 9_556 . 90
Ga Mn Ga' 9_556 1_655 90
Ga Mn Ga' 9_556 2_565 90
Ga Mn Ga' 9_556 2_665 90
Ga Mn Ga' 9_556 5_555 90
Ga Mn Ga' 9_556 5_565 90
Ga Mn Ga' 9_556 6_556 90
Ga Mn Ga' 9_556 6_566 90
Ga Mn Ga' 9_556 9_555 180.0(5)
Ga Mn Ga' 9_556 9_556 0.0(5)
Ga Mn Ga' 9_556 10_655 180.0(5)
Ga Mn Ga' 9_556 10_656 0.0(5)
Ga' Mn Ga' . 1_655 180.0(5)
Ga' Mn Ga' . 2_565 0.0(5)
Ga' Mn Ga' . 2_665 180.0(5)
Ga' Mn Ga' . 5_555 90
Ga' Mn Ga' . 5_565 90
Ga' Mn Ga' . 6_556 90
Ga' Mn Ga' . 6_566 90
Ga' Mn Ga' . 9_555 90
Ga' Mn Ga' . 9_556 90
Ga' Mn Ga' . 10_655 90
Ga' Mn Ga' . 10_656 90
Ga' Mn Ga' 1_655 2_565 180.0(5)
Ga' Mn Ga' 1_655 2_665 0.0(5)
Ga' Mn Ga' 1_655 5_555 90
Ga' Mn Ga' 1_655 5_565 90
Ga' Mn Ga' 1_655 6_556 90
Ga' Mn Ga' 1_655 6_566 90
Ga' Mn Ga' 1_655 9_555 90
Ga' Mn Ga' 1_655 9_556 90
Ga' Mn Ga' 1_655 10_655 90
Ga' Mn Ga' 1_655 10_656 90
Ga' Mn Ga' 2_565 2_665 180.0(5)
Ga' Mn Ga' 2_565 5_555 90
Ga' Mn Ga' 2_565 5_565 90
Ga' Mn Ga' 2_565 6_556 90
Ga' Mn Ga' 2_565 6_566 90
Ga' Mn Ga' 2_565 9_555 90
Ga' Mn Ga' 2_565 9_556 90
Ga' Mn Ga' 2_565 10_655 90
Ga' Mn Ga' 2_565 10_656 90
Ga' Mn Ga' 2_665 5_555 90
Ga' Mn Ga' 2_665 5_565 90
Ga' Mn Ga' 2_665 6_556 90
Ga' Mn Ga' 2_665 6_566 90
Ga' Mn Ga' 2_665 9_555 90
Ga' Mn Ga' 2_665 9_556 90
Ga' Mn Ga' 2_665 10_655 90
Ga' Mn Ga' 2_665 10_656 90
Ga' Mn Ga' 5_555 5_565 180.0(5)
Ga' Mn Ga' 5_555 6_556 0.0(5)
Ga' Mn Ga' 5_555 6_566 180.0(5)
Ga' Mn Ga' 5_555 9_555 90
Ga' Mn Ga' 5_555 9_556 90
Ga' Mn Ga' 5_555 10_655 90
Ga' Mn Ga' 5_555 10_656 90
Ga' Mn Ga' 5_565 6_556 180.0(5)
Ga' Mn Ga' 5_565 6_566 0.0(5)
Ga' Mn Ga' 5_565 9_555 90
Ga' Mn Ga' 5_565 9_556 90
Ga' Mn Ga' 5_565 10_655 90
Ga' Mn Ga' 5_565 10_656 90
Ga' Mn Ga' 6_556 6_566 180.0(5)
Ga' Mn Ga' 6_556 9_555 90
Ga' Mn Ga' 6_556 9_556 90
Ga' Mn Ga' 6_556 10_655 90
Ga' Mn Ga' 6_556 10_656 90
Ga' Mn Ga' 6_566 9_555 90
Ga' Mn Ga' 6_566 9_556 90
Ga' Mn Ga' 6_566 10_655 90
Ga' Mn Ga' 6_566 10_656 90
Ga' Mn Ga' 9_555 9_556 180.0(5)
Ga' Mn Ga' 9_555 10_655 0.0(5)
Ga' Mn Ga' 9_555 10_656 180.0(5)
Ga' Mn Ga' 9_556 10_655 180.0(5)
Ga' Mn Ga' 9_556 10_656 0.0(5)
Ga' Mn Ga' 10_655 10_656 180.0(5)

loop_
_geom_bond_atom_site_label_1
_geom_bond_atom_site_label_2
_geom_bond_site_symmetry_2
_geom_bond_distance
Ga Ga 5_455 2.9836
Ga Ga 5_465 2.9836
Ga Ga 5_555 2.9836
Ga Ga 5_565 2.9836
Ga Ga 9_455 2.9836
Ga Ga 9_456 2.9836
Ga Ga 9_555 2.9836
Ga Ga 9_556 2.9836
Ga Ga' . 0.320(8)
Ga Ga' 2_565 0.320(8)
Ga Ga' 5_455 2.766(5)
Ga Ga' 5_555 2.766(5)
Ga Ga' 6_466 2.766(5)
Ga Ga' 6_566 2.766(5)
Ga Ga' 9_455 2.766(5)
Ga Ga' 9_555 2.766(5)
Ga Ga' 10_556 2.766(5)
Ga Ga' 10_656 2.766(5)
Ga Mn 1_455 2.1098
Ga Mn . 2.1098
Ga' Ga' 2_565 0.641(11)
Ga' Ga' 5_455 3.018(8)
Ga' Ga' 5_555 2.531(8)
Ga' Ga' 5_565 3.018(8)
Ga' Ga' 6_466 3.018(8)
Ga' Ga' 6_556 3.018(8)
Ga' Ga' 6_566 2.531(8)
Ga' Ga' 9_455 3.018(8)
Ga' Ga' 9_555 2.531(8)
Ga' Ga' 9_556 3.018(8)
Ga' Ga' 10_556 3.018(8)
Ga' Ga' 10_655 3.018(8)
Ga' Ga' 10_656 2.531(8)
Ga' Mn 1_455 2.430(8)
Ga' Mn . 1.789(8)
